data_7206110
loop_
_publ_author_name
'U\<zarevi\'c, Krunoslav'
'Rub\<ci\'c, Mirta'
'Radi\'c, Maja'
'Pu\<skari\'c, Andreas'
'Cindri\'c, Marina'

_publ_section_title
;
 Mechanosensitive metal--ligand bonds in the design of new coordination
 compounds
;
_journal_issue 13
_journal_name_full CrystEngComm
_journal_page_first 4314
_journal_paper_doi 10.1039/c0ce00807a
_journal_volume 13
_journal_year 2011
_chemical_formula_moiety 'C14 H14 Mo N2 O6'
_chemical_formula_sum 'C14 H14 Mo N2 O6'
_chemical_formula_weight 402.21
_chemical_name_common
;
(Methanol)cis-dioxo(N-3-methoxysalicylidene-2-amino-3 -
hydroxypyridine)molybdenum(VI)
;
_chemical_name_systematic
;
(Methanol)cis-dioxo(N-3-methoxysalicylidene-2-amino-3
-hydroxypyridine)molybdenum(VI)
;
_space_group_IT_number 14
_symmetry_cell_setting monoclinic
_symmetry_space_group_name_Hall '-P 2ybc'
_symmetry_space_group_name_H-M 'P 1 21/c 1'
_atom_sites_solution_hydrogens geom
_atom_sites_solution_primary direct
_atom_sites_solution_secondary difmap
_audit_creation_method SHELXL-97
_cell_angle_alpha 90.00
_cell_angle_beta 105.346(9)
_cell_angle_gamma 90.00
_cell_formula_units_Z 4
_cell_length_a 8.1890(7)
_cell_length_b 10.9898(9)
_cell_length_c 17.930(2)
_cell_measurement_reflns_used 2805
_cell_measurement_temperature 295(2)
_cell_measurement_theta_max 29.0616
_cell_measurement_theta_min 4.2190
_cell_volume 1556.1(3)
_computing_cell_refinement
;
CrysAlis RED, Oxford Diffraction Ltd.,
Version 1.171.31.5 (release 28-08-2006 CrysAlis171 .NET)
(compiled Aug 28 2006,13:05:05)
;
_computing_data_collection
;
CrysAlis CCD, Oxford Diffraction Ltd.,
Version 1.171.31.5 (release 28-08-2006 CrysAlis171 .NET)
(compiled Aug 28 2006,13:05:05)
;
_computing_data_reduction
;
CrysAlis RED, Oxford Diffraction Ltd.,
Version 1.171.31.5 (release 28-08-2006 CrysAlis171 .NET)
(compiled Aug 28 2006,13:05:05)
;
_computing_structure_refinement 'SHELXL-97 (Sheldrick, 1997)'
_computing_structure_solution 'SHELXL-97 (Sheldrick, 1997)'
_diffrn_ambient_temperature 295(2)
_diffrn_detector_area_resol_mean 16.3426
_diffrn_measured_fraction_theta_full 0.995
_diffrn_measured_fraction_theta_max 0.995
_diffrn_measurement_device_type 'Xcalibur, Sapphire3'
_diffrn_measurement_method '\w scans'
_diffrn_radiation_monochromator graphite
_diffrn_radiation_source 'Enhance (Mo) X-ray Source'
_diffrn_radiation_type MoK\a
_diffrn_radiation_wavelength 0.71073
_diffrn_reflns_av_R_equivalents 0.0149
_diffrn_reflns_av_sigmaI/netI 0.0256
_diffrn_reflns_limit_h_max 10
_diffrn_reflns_limit_h_min -10
_diffrn_reflns_limit_k_max 13
_diffrn_reflns_limit_k_min -10
_diffrn_reflns_limit_l_max 22
_diffrn_reflns_limit_l_min -19
_diffrn_reflns_number 6270
_diffrn_reflns_theta_full 26.50
_diffrn_reflns_theta_max 26.50
_diffrn_reflns_theta_min 4.22
_exptl_absorpt_coefficient_mu 0.875
_exptl_absorpt_correction_T_max 1.00000
_exptl_absorpt_correction_T_min 0.85389
_exptl_absorpt_correction_type multi-scan
_exptl_absorpt_process_details
;
CrysAlisPro, Oxford Diffraction Ltd.,
Version 1.171.33.41 (release 06-05-2009 CrysAlis171 .NET)
(compiled May 6 2009,17:20:42)
Empirical absorption correction using spherical harmonics,
implemented in SCALE3 ABSPACK scaling algorithm.
;
_exptl_crystal_colour orange
_exptl_crystal_density_diffrn 1.717
_exptl_crystal_density_method 'not measured'
_exptl_crystal_description prism
_exptl_crystal_F_000 808
_exptl_crystal_size_max 0.40
_exptl_crystal_size_mid 0.25
_exptl_crystal_size_min 0.08
_refine_diff_density_max 0.282
_refine_diff_density_min -0.562
_refine_diff_density_rms 0.061
_refine_ls_extinction_method none
_refine_ls_goodness_of_fit_ref 0.923
_refine_ls_hydrogen_treatment mixed
_refine_ls_matrix_type full
_refine_ls_number_parameters 212
_refine_ls_number_reflns 3210
_refine_ls_number_restraints 1
_refine_ls_restrained_S_all 0.923
_refine_ls_R_factor_all 0.0357
_refine_ls_R_factor_gt 0.0240
_refine_ls_shift/su_max 0.001
_refine_ls_shift/su_mean 0.000
_refine_ls_structure_factor_coef Fsqd
_refine_ls_weighting_details 'calc w=1/[\s^2^(Fo^2^)+(0.0378P)^2^+0.0000P] where P=(Fo^2^+2Fc^2^)/3'
_refine_ls_weighting_scheme calc
_refine_ls_wR_factor_gt 0.0593
_refine_ls_wR_factor_ref 0.0616
_reflns_number_gt 2381
_reflns_number_total 3210
_reflns_threshold_expression >2sigma(I)
_cod_data_source_file c0ce00807a.txt
_cod_data_source_block I(Me)
_cod_original_sg_symbol_H-M 'P 21/c'
_cod_database_code 7206110

loop_
_symmetry_equiv_pos_as_xyz
'x, y, z'
'-x, y+1/2, -z+1/2'
'-x, -y, -z'
'x, -y-1/2, z-1/2'

loop_
_atom_site_label
_atom_site_type_symbol
_atom_site_fract_x
_atom_site_fract_y
_atom_site_fract_z
_atom_site_U_iso_or_equiv
_atom_site_adp_type
_atom_site_occupancy
_atom_site_symmetry_multiplicity
_atom_site_calc_flag
_atom_site_refinement_flags
_atom_site_disorder_assembly
_atom_site_disorder_group
Mo1 Mo 0.26466(2) 0.253623(17) 0.386254(10) 0.03967(8) Uani 1 1 d . . .
O1 O 0.0592(2) 0.28076(16) 0.34283(10) 0.0596(5) Uani 1 1 d . . .
O2 O 0.3065(2) 0.11427(15) 0.35468(9) 0.0545(4) Uani 1 1 d . . .
O3 O 0.36645(19) 0.34894(14) 0.31558(8) 0.0480(4) Uani 1 1 d . . .
O4 O 0.2410(2) 0.21969(14) 0.48934(9) 0.0487(4) Uani 1 1 d . . .
O5 O 0.1191(2) 0.09108(16) 0.58427(10) 0.0650(5) Uani 1 1 d . . .
O6 O 0.5481(2) 0.24660(15) 0.45629(10) 0.0501(4) Uani 1 1 d D . .
H6O H 0.572(3) 0.277(3) 0.4987(12) 0.075 Uiso 1 1 d D . .
N1 N 0.3768(2) 0.64452(16) 0.40273(9) 0.0409(4) Uani 1 1 d . . .
N2 N 0.3021(2) 0.44516(15) 0.43782(8) 0.0341(4) Uani 1 1 d . . .
C1 C 0.3570(2) 0.52593(19) 0.38837(10) 0.0347(5) Uani 1 1 d . . .
C2 C 0.3865(3) 0.4694(2) 0.32298(11) 0.0397(5) Uani 1 1 d . . .
C3 C 0.4384(3) 0.5420(2) 0.27022(12) 0.0527(6) Uani 1 1 d . . .
H3 H 0.4601 0.5080 0.2263 0.063 Uiso 1 1 calc R . .
C4 C 0.4570(3) 0.6637(2) 0.28382(13) 0.0570(6) Uani 1 1 d . . .
H4 H 0.4906 0.7141 0.2489 0.068 Uiso 1 1 calc R . .
C5 C 0.4254(3) 0.7119(2) 0.34998(14) 0.0513(6) Uani 1 1 d . . .
H5 H 0.4386 0.7953 0.3583 0.062 Uiso 1 1 calc R . .
C6 C 0.2498(2) 0.4838(2) 0.49578(11) 0.0369(5) Uani 1 1 d . . .
H6 H 0.2514 0.5673 0.5041 0.044 Uiso 1 1 calc R . .
C7 C 0.1901(2) 0.4087(2) 0.54795(11) 0.0373(5) Uani 1 1 d . . .
C8 C 0.1831(3) 0.2814(2) 0.54150(12) 0.0387(5) Uani 1 1 d . . .
C9 C 0.1197(3) 0.2130(2) 0.59500(13) 0.0450(5) Uani 1 1 d . . .
C10 C 0.0679(3) 0.2724(2) 0.65264(13) 0.0511(6) Uani 1 1 d . . .
H10 H 0.0264 0.2274 0.6876 0.061 Uiso 1 1 calc R . .
C11 C 0.0769(3) 0.3983(3) 0.65928(12) 0.0531(6) Uani 1 1 d . . .
H11 H 0.0424 0.4367 0.6988 0.064 Uiso 1 1 calc R . .
C12 C 0.1364(3) 0.4665(2) 0.60796(11) 0.0451(5) Uani 1 1 d . . .
H12 H 0.1415 0.5508 0.6126 0.054 Uiso 1 1 calc R . .
C13 C 0.0325(4) 0.0187(3) 0.62730(17) 0.0782(9) Uani 1 1 d . . .
H13A H 0.0286 -0.0641 0.6099 0.117 Uiso 1 1 calc R . .
H13B H -0.0807 0.0488 0.6198 0.117 Uiso 1 1 calc R . .
H13C H 0.0912 0.0226 0.6812 0.117 Uiso 1 1 calc R . .
C14 C 0.6690(4) 0.1607(4) 0.45043(19) 0.1192(15) Uani 1 1 d . . .
H14A H 0.7751 0.1801 0.4865 0.179 Uiso 1 1 calc R . .
H14B H 0.6824 0.1613 0.3988 0.179 Uiso 1 1 calc R . .
H14C H 0.6327 0.0814 0.4619 0.179 Uiso 1 1 calc R . .

loop_
_atom_site_aniso_label
_atom_site_aniso_U_11
_atom_site_aniso_U_22
_atom_site_aniso_U_33
_atom_site_aniso_U_23
_atom_site_aniso_U_13
_atom_site_aniso_U_12
Mo1 0.04896(12) 0.03889(12) 0.03528(11) -0.00962(9) 0.01839(8) -0.00953(9)
O1 0.0560(10) 0.0645(12) 0.0578(11) -0.0133(8) 0.0139(8) -0.0075(9)
O2 0.0721(11) 0.0457(10) 0.0511(10) -0.0193(8) 0.0258(8) -0.0123(9)
O3 0.0698(10) 0.0441(9) 0.0375(8) -0.0072(7) 0.0273(7) -0.0054(8)
O4 0.0694(10) 0.0403(9) 0.0455(9) -0.0033(7) 0.0310(8) -0.0080(8)
O5 0.0824(13) 0.0533(11) 0.0708(12) 0.0076(9) 0.0407(10) -0.0161(10)
O6 0.0505(9) 0.0559(10) 0.0440(9) -0.0138(8) 0.0125(7) 0.0019(9)
N1 0.0464(10) 0.0397(11) 0.0359(9) 0.0010(8) 0.0098(8) -0.0063(9)
N2 0.0387(9) 0.0380(10) 0.0278(8) -0.0017(7) 0.0127(7) -0.0046(8)
C1 0.0359(11) 0.0395(12) 0.0284(10) 0.0011(9) 0.0083(8) -0.0037(9)
C2 0.0432(12) 0.0474(13) 0.0299(10) -0.0003(9) 0.0120(9) -0.0040(10)
C3 0.0632(15) 0.0648(17) 0.0349(12) 0.0016(11) 0.0216(11) -0.0075(14)
C4 0.0679(16) 0.0598(17) 0.0464(14) 0.0151(12) 0.0206(12) -0.0135(14)
C5 0.0614(15) 0.0453(13) 0.0472(14) 0.0077(11) 0.0144(12) -0.0124(12)
C6 0.0416(11) 0.0359(11) 0.0345(11) -0.0040(9) 0.0122(9) -0.0020(10)
C7 0.0370(11) 0.0454(13) 0.0313(10) -0.0014(9) 0.0120(9) -0.0014(10)
C8 0.0390(11) 0.0496(14) 0.0290(11) 0.0000(9) 0.0116(9) -0.0060(10)
C9 0.0426(12) 0.0535(14) 0.0407(12) 0.0066(10) 0.0145(10) -0.0061(11)
C10 0.0460(12) 0.0760(19) 0.0353(12) 0.0075(11) 0.0174(10) -0.0046(13)
C11 0.0503(14) 0.0795(19) 0.0347(12) -0.0018(12) 0.0202(10) 0.0068(14)
C12 0.0480(13) 0.0551(15) 0.0349(11) -0.0034(10) 0.0157(10) 0.0039(11)
C13 0.079(2) 0.073(2) 0.091(2) 0.0318(17) 0.0366(17) -0.0164(17)
C14 0.088(2) 0.136(4) 0.111(3) -0.068(3) -0.0150(19) 0.054(2)

loop_
_atom_type_symbol
_atom_type_description
_atom_type_scat_dispersion_real
_atom_type_scat_dispersion_imag
_atom_type_scat_source
C C 0.0033 0.0016 'International Tables Vol C Tables 4.2.6.8 and 6.1.1.4'
H H 0.0000 0.0000 'International Tables Vol C Tables 4.2.6.8 and 6.1.1.4'
Mo Mo -1.6832 0.6857 'International Tables Vol C Tables 4.2.6.8 and 6.1.1.4'
N N 0.0061 0.0033 'International Tables Vol C Tables 4.2.6.8 and 6.1.1.4'
O O 0.0106 0.0060 'International Tables Vol C Tables 4.2.6.8 and 6.1.1.4'

loop_
_geom_angle_atom_site_label_1
_geom_angle_atom_site_label_2
_geom_angle_atom_site_label_3
_geom_angle
_geom_angle_site_symmetry_1
_geom_angle_site_symmetry_3
_geom_angle_publ_flag
O1 Mo1 O2 105.71(8) . . ?
O1 Mo1 O4 97.74(8) . . ?
O2 Mo1 O4 102.92(7) . . ?
O1 Mo1 O3 98.51(8) . . ?
O2 Mo1 O3 96.14(6) . . ?
O4 Mo1 O3 150.50(7) . . ?
O1 Mo1 N2 91.98(7) . . ?
O2 Mo1 N2 161.30(7) . . ?
O4 Mo1 N2 80.14(6) . . ?
O3 Mo1 N2 74.86(5) . . ?
O1 Mo1 O6 170.62(7) . . ?
O2 Mo1 O6 83.66(7) . . ?
O4 Mo1 O6 79.46(7) . . ?
O3 Mo1 O6 80.51(6) . . ?
N2 Mo1 O6 78.74(6) . . ?
C2 O3 Mo1 121.31(12) . . ?
C8 O4 Mo1 135.16(14) . . ?
C9 O5 C13 117.4(2) . . ?
C14 O6 Mo1 127.50(17) . . ?
C14 O6 H6O 111(2) . . ?
Mo1 O6 H6O 117(2) . . ?
C1 N1 C5 116.63(18) . . ?
C6 N2 C1 121.76(18) . . ?
C6 N2 Mo1 126.03(13) . . ?
C1 N2 Mo1 110.87(11) . . ?
N1 C1 C2 123.82(18) . . ?
N1 C1 N2 122.56(17) . . ?
C2 C1 N2 113.62(18) . . ?
O3 C2 C3 123.63(19) . . ?
O3 C2 C1 118.56(17) . . ?
C3 C2 C1 117.8(2) . . ?
C4 C3 C2 118.9(2) . . ?
C4 C3 H3 120.6 . . ?
C2 C3 H3 120.6 . . ?
C3 C4 C5 119.5(2) . . ?
C3 C4 H4 120.3 . . ?
C5 C4 H4 120.3 . . ?
N1 C5 C4 123.4(2) . . ?
N1 C5 H5 118.3 . . ?
C4 C5 H5 118.3 . . ?
N2 C6 C7 125.4(2) . . ?
N2 C6 H6 117.3 . . ?
C7 C6 H6 117.3 . . ?
C8 C7 C12 119.73(19) . . ?
C8 C7 C6 122.40(18) . . ?
C12 C7 C6 117.9(2) . . ?
O4 C8 C7 123.25(18) . . ?
O4 C8 C9 117.6(2) . . ?
C7 C8 C9 119.1(2) . . ?
O5 C9 C10 125.7(2) . . ?
O5 C9 C8 114.6(2) . . ?
C10 C9 C8 119.6(2) . . ?
C9 C10 C11 121.0(2) . . ?
C9 C10 H10 119.5 . . ?
C11 C10 H10 119.5 . . ?
C12 C11 C10 120.4(2) . . ?
C12 C11 H11 119.8 . . ?
C10 C11 H11 119.8 . . ?
C11 C12 C7 120.1(2) . . ?
C11 C12 H12 120.0 . . ?
C7 C12 H12 120.0 . . ?
O5 C13 H13A 109.5 . . ?
O5 C13 H13B 109.5 . . ?
H13A C13 H13B 109.5 . . ?
O5 C13 H13C 109.5 . . ?
H13A C13 H13C 109.5 . . ?
H13B C13 H13C 109.5 . . ?
O6 C14 H14A 109.5 . . ?
O6 C14 H14B 109.5 . . ?
H14A C14 H14B 109.5 . . ?
O6 C14 H14C 109.5 . . ?
H14A C14 H14C 109.5 . . ?
H14B C14 H14C 109.5 . . ?

loop_
_geom_bond_atom_site_label_1
_geom_bond_atom_site_label_2
_geom_bond_distance
_geom_bond_site_symmetry_2
_geom_bond_publ_flag
Mo1 O1 1.6828(18) . ?
Mo1 O2 1.6988(15) . ?
Mo1 O4 1.9450(14) . ?
Mo1 O3 1.9892(14) . ?
Mo1 N2 2.2868(16) . ?
Mo1 O6 2.3297(17) . ?
O3 C2 1.336(3) . ?
O4 C8 1.339(2) . ?
O5 C9 1.353(3) . ?
O5 C13 1.421(3) . ?
O6 C14 1.392(3) . ?
O6 H6O 0.808(17) . ?
N1 C1 1.330(3) . ?
N1 C5 1.342(3) . ?
N2 C6 1.296(2) . ?
N2 C1 1.410(2) . ?
C1 C2 1.403(3) . ?
C2 C3 1.387(3) . ?
C3 C4 1.361(3) . ?
C3 H3 0.9300 . ?
C4 C5 1.384(3) . ?
C4 H4 0.9300 . ?
C5 H5 0.9300 . ?
C6 C7 1.427(3) . ?
C6 H6 0.9300 . ?
C7 C8 1.403(3) . ?
C7 C12 1.416(3) . ?
C8 C9 1.421(3) . ?
C9 C10 1.381(3) . ?
C10 C11 1.390(3) . ?
C10 H10 0.9300 . ?
C11 C12 1.372(3) . ?
C11 H11 0.9300 . ?
C12 H12 0.9300 . ?
C13 H13A 0.9600 . ?
C13 H13B 0.9600 . ?
C13 H13C 0.9600 . ?
C14 H14A 0.9600 . ?
C14 H14B 0.9600 . ?
C14 H14C 0.9600 . ?
